data_2311402
loop_
_publ_author_name
'El Hamdani, Hicham'
'El Amane, Mohammed'
'Duhayon, Carine'

_publ_section_title
;
 Crystal structure of
 tetra-aqua-bis-(1,3-dimethyl-2,6-dioxo-7<i>H</i>-purin-7-ido-\k<i>N</i><sup>7</sup>)cobalt(II).
;
_journal_issue 'Pt 9'
_journal_name_full 'Acta crystallographica. Section E, Crystallographic communications'
_journal_page_first 1302
_journal_page_last 1304
_journal_paper_doi 10.1107/S2056989017011379
_journal_volume 73
_journal_year 2017
_chemical_formula_iupac '[Co (C7 H7 N4 O2)2 (H2 O)4]'
_chemical_formula_moiety 'C14 H22 Co1 N8 O8'
_chemical_formula_sum 'C14 H22 Co N8 O8'
_chemical_formula_weight 489.31
_chemical_name_systematic Tetraaquabis(1,3-dimethyl-2,6-dioxo-7<i>H</i>-purin-7-ido-\k<i>N</i>^7^)cobalt(II)
_space_group_IT_number 14
_space_group_name_Hall '-P 2ybc'
_space_group_name_H-M_alt 'P 1 21/c 1'
_symmetry_cell_setting monoclinic
_symmetry_space_group_name_Hall '-P 2ybc'
_symmetry_space_group_name_H-M 'P 1 21/c 1'
_atom_sites_solution_hydrogens difmap
_atom_sites_solution_primary other
_cell_angle_alpha 90
_cell_angle_beta 104.9744(17)
_cell_angle_gamma 90
_cell_formula_units_Z 2
_cell_length_a 7.6304(3)
_cell_length_b 13.1897(6)
_cell_length_c 9.6670(4)
_cell_measurement_reflns_used 9823
_cell_measurement_temperature 175
_cell_measurement_theta_max 25
_cell_measurement_theta_min 3
_cell_volume 939.87(7)
_computing_cell_refinement
;
DENZO/SCALEPACK (Otwinowski & Minor, 1997)
;
_computing_data_collection
;
COLLECT (Nonius, 2001).
;
_computing_data_reduction
;
APEX2 (Bruker, 2006)
;
_computing_molecular_graphics
;
CAMERON (Watkin <i>et al.</i>,  1996)
;
_computing_publication_material
;
CRYSTALS (Betteridge <i>et al.</i>,  2003)
;
_computing_structure_refinement
;
CRYSTALS (Betteridge <i>et al.</i>,  2003)
;
_computing_structure_solution
;
SUPERFLIP (Palatinus & Chapuis, 2007)
;
_diffrn_ambient_temperature 175
_diffrn_measured_fraction_theta_full 0.999
_diffrn_measured_fraction_theta_max 0.999
_diffrn_measurement_device Area
_diffrn_measurement_device_type 'Nonius KappaCCD'
_diffrn_measurement_method '\f & \w scans'
_diffrn_radiation_monochromator graphite
_diffrn_radiation_type 'Mo K\a'
_diffrn_radiation_wavelength 0.71073
_diffrn_reflns_av_R_equivalents 0.028
_diffrn_reflns_limit_h_max 9
_diffrn_reflns_limit_h_min -9
_diffrn_reflns_limit_k_max 15
_diffrn_reflns_limit_k_min -15
_diffrn_reflns_limit_l_max 11
_diffrn_reflns_limit_l_min -11
_diffrn_reflns_number 41453
_diffrn_reflns_theta_full 25.428
_diffrn_reflns_theta_max 25.428
_diffrn_reflns_theta_min 2.672
_diffrn_standards_number 0
_exptl_absorpt_coefficient_mu 0.979
_exptl_absorpt_correction_T_max 0.86
_exptl_absorpt_correction_T_min 0.81
_exptl_absorpt_correction_type multi-scan
_exptl_absorpt_process_details
;
(DENZO/SCALEPACK; Otwinowski & Minor, 1997)
;
_exptl_crystal_colour 'pale pink'
_exptl_crystal_density_diffrn 1.729
_exptl_crystal_density_method 'not measured'
_exptl_crystal_description block
_exptl_crystal_F_000 506
_exptl_crystal_size_max 0.200
_exptl_crystal_size_mid 0.200
_exptl_crystal_size_min 0.150
_refine_diff_density_max 0.29
_refine_diff_density_min -0.22
_refine_ls_extinction_method None
_refine_ls_goodness_of_fit_ref 1.0000
_refine_ls_hydrogen_treatment constr
_refine_ls_matrix_type full
_refine_ls_number_parameters 142
_refine_ls_number_reflns 1686
_refine_ls_number_restraints 0
_refine_ls_R_factor_all 0.0211
_refine_ls_R_factor_gt 0.0208
_refine_ls_shift/su_max 0.0003458
_refine_ls_shift/su_mean 0.0000378
_refine_ls_structure_factor_coef F
_refine_ls_weighting_details
;
 Method= Quasi-Unit weights
 W = 1.0 or 1./4Fsq
;
_refine_ls_weighting_scheme calc
_refine_ls_wR_factor_all 0.0236
_refine_ls_wR_factor_gt 0.0230
_refine_ls_wR_factor_ref 0.0229
_reflns_number_gt 1704
_reflns_number_total 1736
_reflns_threshold_expression I>2.0\s(I)
_cod_data_source_file wm5408sup1.cif
_cod_data_source_block I
_cod_original_sg_symbol_Hall '-P 2ybc '
_cod_original_sg_symbol_H-M 'P 1 21/c 1 '
_cod_original_formula_sum 'C14 H22 Co1 N8 O8'
_cod_database_code 2311402

loop_
_symmetry_equiv_pos_as_xyz
x,y,z
-x,-y,-z
-x,y+1/2,-z+1/2
x,-y+1/2,z+1/2

loop_
_atom_site_type_symbol
_atom_site_label
_atom_site_fract_x
_atom_site_fract_y
_atom_site_fract_z
_atom_site_U_iso_or_equiv
_atom_site_adp_type
_atom_site_occupancy
N N1 0.05846(17) 0.45527(9) 0.72491(13) 0.0126 Uani 1.0000
N N3 0.04606(18) 0.33836(10) 0.89795(13) 0.0151 Uani 1.0000
N N5 0.24314(17) 0.42364(10) 1.10036(13) 0.0143 Uani 1.0000
N N7 0.34987(17) 0.58201(10) 1.04872(13) 0.0139 Uani 1.0000
C C2 -0.0068(2) 0.36737(12) 0.75802(16) 0.0143 Uani 1.0000
C C4 0.1522(2) 0.41609(11) 0.95762(15) 0.0124 Uani 1.0000
C C6 0.3386(2) 0.50912(12) 1.14880(16) 0.0145 Uani 1.0000
C C8 0.2695(2) 0.57724(11) 0.89958(16) 0.0136 Uani 1.0000
C C9 0.16404(19) 0.48879(11) 0.85772(15) 0.0119 Uani 1.0000
C C10 0.2355(2) 0.34042(13) 1.19853(17) 0.0218 Uani 1.0000
C C12 0.4475(2) 0.67528(12) 1.10615(17) 0.0196 Uani 1.0000
O O11 0.41386(15) 0.52183(9) 1.27770(11) 0.0188 Uani 1.0000
O O13 0.29724(16) 0.64754(8) 0.82313(12) 0.0206 Uani 1.0000
O O14 0.26896(14) 0.46163(9) 0.50496(11) 0.0197 Uani 1.0000
O O15 0.08751(15) 0.64646(8) 0.55927(11) 0.0172 Uani 1.0000
Co Co1 0.0000 0.5000 0.5000 0.0103 Uani 1.0000
H H21 -0.0864 0.3279 0.6895 0.0161 Uiso 1.0000
H H103 0.3447 0.3423 1.2769 0.0336 Uiso 1.0000
H H101 0.1296 0.3467 1.2352 0.0345 Uiso 1.0000
H H102 0.2316 0.2770 1.1486 0.0330 Uiso 1.0000
H H121 0.4345 0.7242 1.0325 0.0318 Uiso 1.0000
H H122 0.4018 0.7025 1.1814 0.0314 Uiso 1.0000
H H123 0.5741 0.6614 1.1459 0.0311 Uiso 1.0000
H H142 0.3487 0.4654 0.5786 0.0298 Uiso 1.0000
H H151 0.1601 0.6467 0.6392 0.0273 Uiso 1.0000
H H141 0.3056 0.4824 0.4383 0.0306 Uiso 1.0000
H H152 0.0280 0.6987 0.5575 0.0275 Uiso 1.0000

loop_
_atom_site_aniso_label
_atom_site_aniso_U_11
_atom_site_aniso_U_22
_atom_site_aniso_U_33
_atom_site_aniso_U_12
_atom_site_aniso_U_13
_atom_site_aniso_U_23
N1 0.0148(6) 0.0118(6) 0.0100(6) -0.0004(5) 0.0012(5) -0.0006(5)
N3 0.0188(7) 0.0135(6) 0.0124(6) -0.0009(5) 0.0031(5) 0.0011(5)
N5 0.0164(6) 0.0158(6) 0.0094(6) 0.0006(5) 0.0010(5) 0.0024(5)
N7 0.0138(6) 0.0148(6) 0.0114(6) -0.0019(5) 0.0003(5) -0.0019(5)
C2 0.0163(7) 0.0135(7) 0.0122(7) -0.0016(6) 0.0019(6) -0.0014(6)
C4 0.0125(7) 0.0136(7) 0.0109(7) 0.0021(6) 0.0026(6) 0.0001(6)
C6 0.0112(7) 0.0191(8) 0.0129(7) 0.0028(6) 0.0026(6) -0.0008(6)
C8 0.0127(7) 0.0150(7) 0.0122(7) 0.0020(6) 0.0015(6) -0.0008(6)
C9 0.0124(7) 0.0129(7) 0.0097(7) 0.0015(6) 0.0014(5) 0.0002(6)
C10 0.0312(9) 0.0187(8) 0.0139(8) 0.0009(7) 0.0030(7) 0.0065(6)
C12 0.0216(8) 0.0177(8) 0.0171(8) -0.0042(7) 0.0004(6) -0.0049(6)
O11 0.0170(5) 0.0280(6) 0.0089(5) -0.0012(5) -0.0008(4) -0.0012(5)
O13 0.0272(6) 0.0171(6) 0.0141(5) -0.0082(5) -0.0008(5) 0.0032(5)
O14 0.0146(5) 0.0329(7) 0.0105(5) 0.0010(5) 0.0012(4) 0.0005(5)
O15 0.0236(6) 0.0119(5) 0.0125(5) 0.0007(5) -0.0021(4) -0.0016(4)
Co1 0.01218(14) 0.00993(14) 0.00793(14) -0.00056(11) 0.00085(10) -0.00020(11)

loop_
_atom_type_symbol
_atom_type_scat_Cromer_Mann_a1
_atom_type_scat_Cromer_Mann_a2
_atom_type_scat_Cromer_Mann_a3
_atom_type_scat_Cromer_Mann_a4
_atom_type_scat_Cromer_Mann_b1
_atom_type_scat_Cromer_Mann_b2
_atom_type_scat_Cromer_Mann_b3
_atom_type_scat_Cromer_Mann_b4
_atom_type_scat_Cromer_Mann_c
_atom_type_scat_dispersion_real
_atom_type_scat_dispersion_imag
_atom_type_scat_source
C 2.3100 1.0200 1.5886 0.8650 20.8439 10.2075 0.5687 51.6512 0.2156 0.0033 0.0016 'International Tables Vol C 4.2.6.8 and 6.1.1.4'
H 0.4930 0.3229 0.1402 0.0408 10.5109 26.1257 3.1424 57.7998 0.0030 0.0000 0.0000 'International Tables Vol C 4.2.6.8 and 6.1.1.4'
N 12.2126 3.1322 2.0125 1.1663 0.0057 9.8933 28.9975 0.5826 -11.5290 0.0061 0.0033 'International Tables Vol C 4.2.6.8 and 6.1.1.4'
O 3.0485 2.2868 1.5463 0.8670 13.2771 5.7011 0.3239 32.9089 0.2508 0.0106 0.0060 'International Tables Vol C 4.2.6.8 and 6.1.1.4'
Co 12.2841 7.3409 4.0034 2.3488 4.2791 0.2784 13.5359 71.1692 1.0118 0.3494 0.9721 'International Tables Vol C 4.2.6.8 and 6.1.1.4'

loop_
_geom_angle_atom_site_label_1
_geom_angle_atom_site_label_2
_geom_angle_atom_site_label_3
_geom_angle_site_symmetry_1
_geom_angle_site_symmetry_3
_geom_angle
_geom_angle_publ_flag
C2 N1 C9 . . 102.52(12) no
C2 N1 Co1 . . 118.74(10) no
C9 N1 Co1 . . 138.49(10) no
C2 N3 C4 . . 101.73(12) no
C4 N5 C6 . . 119.43(13) no
C4 N5 C10 . . 120.08(13) no
C6 N5 C10 . . 120.48(13) no
C6 N7 C8 . . 126.39(13) no
C6 N7 C12 . . 115.76(12) no
C8 N7 C12 . . 117.76(13) no
N3 C2 N1 . . 116.71(13) no
N3 C2 H21 . . 121.3 no
N1 C2 H21 . . 122.0 no
N5 C4 N3 . . 125.28(14) no
N5 C4 C9 . . 122.90(14) no
N3 C4 C9 . . 111.81(13) no
N7 C6 N5 . . 117.44(13) no
N7 C6 O11 . . 120.82(14) no
N5 C6 O11 . . 121.74(14) no
N7 C8 C9 . . 113.12(13) no
N7 C8 O13 . . 118.63(13) no
C9 C8 O13 . . 128.25(14) no
C8 C9 N1 . . 132.26(13) no
C8 C9 C4 . . 120.50(13) no
N1 C9 C4 . . 107.23(13) no
N5 C10 H103 . . 108.5 no
N5 C10 H101 . . 110.6 no
H103 C10 H101 . . 110.0 no
N5 C10 H102 . . 109.2 no
H103 C10 H102 . . 108.8 no
H101 C10 H102 . . 109.7 no
N7 C12 H121 . . 110.0 no
N7 C12 H122 . . 110.7 no
H121 C12 H122 . . 109.2 no
N7 C12 H123 . . 110.6 no
H121 C12 H123 . . 109.2 no
H122 C12 H123 . . 107.1 no
Co1 O14 H142 . . 120.9 no
Co1 O14 H141 . . 115.7 no
H142 O14 H141 . . 110.0 no
Co1 O15 H151 . . 110.6 no
Co1 O15 H152 . . 129.6 no
H151 O15 H152 . . 104.5 no
N1 Co1 N1 . 2_566 180 yes
N1 Co1 O14 . 2_566 92.00(4) no
N1 Co1 O14 2_566 2_566 88.00(4) no
N1 Co1 O14 . . 88.00(4) yes
N1 Co1 O14 2_566 . 92.00(4) no
O14 Co1 O14 2_566 . 180 no
N1 Co1 O15 . 2_566 89.53(4) no
N1 Co1 O15 2_566 2_566 90.47(4) no
O14 Co1 O15 2_566 2_566 88.58(4) no
O14 Co1 O15 . 2_566 91.42(4) yes
N1 Co1 O15 . . 90.47(4) yes
N1 Co1 O15 2_566 . 89.53(4) no
O14 Co1 O15 2_566 . 91.42(4) no
O14 Co1 O15 . . 88.58(4) no
O15 Co1 O15 2_566 . 180 no

loop_
_geom_bond_atom_site_label_1
_geom_bond_atom_site_label_2
_geom_bond_distance
_geom_bond_publ_flag
N1 C2 1.333(2) no
N1 C9 1.3994(18) no
N1 Co1 2.1847(12) yes
N3 C2 1.363(2) no
N3 C4 1.341(2) no
N5 C4 1.3786(19) no
N5 C6 1.358(2) no
N5 C10 1.4620(19) no
N7 C6 1.382(2) no
N7 C8 1.4149(19) no
N7 C12 1.4706(19) no
C2 H21 0.933 no
C4 C9 1.380(2) no
C6 O11 1.2414(18) no
C8 C9 1.416(2) no
C8 O13 1.2375(19) no
C10 H103 0.971 no
C10 H101 0.966 no
C10 H102 0.962 no
C12 H121 0.947 no
C12 H122 0.955 no
C12 H123 0.961 no
O14 Co1 2.1022(11) yes
O14 H142 0.810 no
O14 H141 0.813 no
O15 Co1 2.0756(10) yes
O15 H151 0.826 no
O15 H152 0.823 no

loop_
_geom_hbond_atom_site_label_D
_geom_hbond_atom_site_label_H
_geom_hbond_atom_site_label_A
_geom_hbond_site_symmetry_A
_geom_hbond_distance_DH
_geom_hbond_distance_HA
_geom_hbond_distance_DA
_geom_hbond_angle_DHA
_geom_hbond_publ_flag
O14 H142 O11 2_667 0.810 1.985 2.773(2) 164.0 yes
O15 H151 O13 . 0.826 1.816 2.638(2) 173.0 yes
O14 H141 O11 1_554 0.813 2.007 2.817(2) 174.0 yes
O15 H152 N3 3_556 0.823 2.007 2.799(2) 162.0 yes
